data_2209867
loop_
_publ_author_name
'Jara, Francisco'
'Dom\'inguez, Mois\'es'
'Rezende, Marcos C.'
'Tiekink, Edward R. T.'
'Wardell, James L.'
'Wardell, Solange M. S. V.'

_publ_section_title
;
 3-Benzyl-2,4,6-triphenylpyrylium tetrafluoroborate
;
_journal_coeditor_code HG2068
_journal_issue 8
_journal_name_full 'Acta Crystallographica Section E'
_journal_page_first o3495
_journal_page_last o3497
_journal_paper_doi 10.1107/S1600536806028285
_journal_volume 62
_journal_year 2006
_chemical_formula_iupac 'C30 H23 O +, B F4 -'
_chemical_formula_moiety 'C30 H23 O +, B F4 -'
_chemical_formula_sum 'C30 H23 B F4 O'
_chemical_formula_weight 486.29
_chemical_name_systematic
;
3-Benzyl-2,4,6-triphenylpyrylium tetrafluoroborate
;
_space_group_IT_number 14
_symmetry_cell_setting monoclinic
_symmetry_space_group_name_Hall '-P 2ybc'
_symmetry_space_group_name_H-M 'P 1 21/c 1'
_atom_sites_solution_hydrogens geom
_atom_sites_solution_primary direct
_atom_sites_solution_secondary difmap
_cell_angle_alpha 90
_cell_angle_beta 102.7840(10)
_cell_angle_gamma 90
_cell_formula_units_Z 4
_cell_length_a 10.6170(3)
_cell_length_b 13.2065(3)
_cell_length_c 17.1985(5)
_cell_measurement_reflns_used 5538
_cell_measurement_temperature 120(2)
_cell_measurement_theta_max 27.5
_cell_measurement_theta_min 2.9
_cell_volume 2351.68(11)
_computing_cell_refinement 'DENZO (Otwinowski & Minor, 1997) and COLLECT (Hooft, 1998)'
_computing_data_collection 'COLLECT (Hooft, 1998)'
_computing_data_reduction 'DENZO and COLLECT'
_computing_molecular_graphics 'ORTEPII (Johnson, 1976) and DIAMOND (Crystal Impact, 2006)'
_computing_publication_material SHELXL97
_computing_structure_refinement 'SHELXL97 (Sheldrick, 1997)'
_computing_structure_solution 'SIR92 (Altomare <i>et al.</i>,  1994)'
_diffrn_ambient_temperature 120(2)
_diffrn_detector_area_resol_mean 9.091
_diffrn_measured_fraction_theta_full 0.998
_diffrn_measured_fraction_theta_max 0.998
_diffrn_measurement_device_type 'Bruker-Nonius 95mm CCD camera on \k-goniostat'
_diffrn_measurement_method '\f and \w'
_diffrn_radiation_monochromator graphite
_diffrn_radiation_source 'Bruker-Nonius FR591 rotating anode'
_diffrn_radiation_type MoK\a
_diffrn_radiation_wavelength 0.71069
_diffrn_reflns_av_R_equivalents 0.042
_diffrn_reflns_av_sigmaI/netI 0.037
_diffrn_reflns_limit_h_max 12
_diffrn_reflns_limit_h_min -12
_diffrn_reflns_limit_k_max 15
_diffrn_reflns_limit_k_min -15
_diffrn_reflns_limit_l_max 20
_diffrn_reflns_limit_l_min -20
_diffrn_reflns_number 25644
_diffrn_reflns_theta_full 25.0
_diffrn_reflns_theta_max 25.0
_diffrn_reflns_theta_min 3.0
_diffrn_standards_decay_% 0
_diffrn_standards_number 0
_exptl_absorpt_coefficient_mu 0.103
_exptl_absorpt_correction_T_max 1
_exptl_absorpt_correction_T_min 0.834
_exptl_absorpt_correction_type multi-scan
_exptl_absorpt_process_details '(SADABS; Sheldrick, 2003)'
_exptl_crystal_colour 'pale yellow'
_exptl_crystal_density_diffrn 1.374
_exptl_crystal_density_method 'not measured'
_exptl_crystal_description block
_exptl_crystal_F_000 1008
_exptl_crystal_size_max 0.24
_exptl_crystal_size_mid 0.10
_exptl_crystal_size_min 0.08
_refine_diff_density_max 0.80
_refine_diff_density_min -0.40
_refine_ls_extinction_method none
_refine_ls_goodness_of_fit_ref 1.05
_refine_ls_hydrogen_treatment constr
_refine_ls_matrix_type full
_refine_ls_number_parameters 325
_refine_ls_number_reflns 4136
_refine_ls_number_restraints 0
_refine_ls_restrained_S_all 1.05
_refine_ls_R_factor_all 0.073
_refine_ls_R_factor_gt 0.055
_refine_ls_shift/su_max 0.000
_refine_ls_shift/su_mean 0.000
_refine_ls_structure_factor_coef Fsqd
_refine_ls_weighting_details 'calc w=1/[\s^2^(Fo^2^)+(0.0667P)^2^+2.1496P] where P=(Fo^2^+2Fc^2^)/3'
_refine_ls_weighting_scheme calc
_refine_ls_wR_factor_gt 0.132
_refine_ls_wR_factor_ref 0.142
_reflns_number_gt 3347
_reflns_number_total 4136
_reflns_threshold_expression I>2\s(I)
_cod_data_source_file hg2068.cif
_cod_data_source_block I
_cod_depositor_comments
;
The following automatic conversions were performed:
'_exptl_absorpt_correction_type' value 'multi scan' changed to
'multi-scan' according to
'/home/saulius/struct/CIF-dictionaries/cif_core.dic' dictionary named
'cif_core.dic' version 2.4.1 from 2010-06-29.

Automatic conversion script
Id: cif_fix_enum 1527 2010-12-29 10:47:43Z saulius 

The following automatic conversions were performed:

'_exptl_absorpt_correction_type' value 'multi scan' changed to
'multi-scan' according to
/home/saulius/struct/CIF-dictionaries/cif_core.dic dictionary named
'cif_core.dic' version 2.4.1 from 2010-06-29.

Automatic conversion script
Id: cif_fix_values 1715 2011-07-08 13:25:40Z adriana 
;
_cod_original_sg_symbol_H-M 'P 21/c'
_cod_database_code 2209867
_cod_database_fobs_code 2209867

loop_
_symmetry_equiv_pos_as_xyz
'x, y, z'
'-x, y+1/2, -z+1/2'
'-x, -y, -z'
'x, -y-1/2, z-1/2'

loop_
_atom_site_type_symbol
_atom_site_label
_atom_site_fract_x
_atom_site_fract_y
_atom_site_fract_z
_atom_site_U_iso_or_equiv
_atom_site_adp_type
_atom_site_calc_flag
_atom_site_refinement_flags
_atom_site_occupancy
F F1 0.57576(17) 0.50732(15) 0.27361(13) 0.0707(7) Uani d . 1
F F2 0.71621(18) 0.63183(12) 0.25861(12) 0.0559(5) Uani d . 1
F F3 0.70332(18) 0.48944(15) 0.18351(10) 0.0588(5) Uani d . 1
F F4 0.78734(18) 0.48523(15) 0.31391(11) 0.0636(5) Uani d . 1
O O1 0.40466(14) 0.33118(11) 0.27331(9) 0.0202(3) Uani d . 1
C C1 0.4465(2) 0.31678(16) 0.20605(13) 0.0190(5) Uani d . 1
C C2 0.5580(2) 0.26442(16) 0.20922(13) 0.0201(5) Uani d . 1
H H2 0.5889 0.2550 0.1620 0.024 Uiso calc R 1
C C3 0.6273(2) 0.22436(16) 0.28119(13) 0.0200(5) Uani d . 1
C C4 0.5820(2) 0.24083(16) 0.35153(13) 0.0193(5) Uani d . 1
C C5 0.4691(2) 0.29537(16) 0.34461(13) 0.0195(5) Uani d . 1
C C6 0.3624(2) 0.36022(16) 0.13507(13) 0.0187(5) Uani d . 1
C C7 0.4156(2) 0.38924(16) 0.07108(13) 0.0216(5) Uani d . 1
H H7 0.5057 0.3818 0.0744 0.026 Uiso calc R 1
C C8 0.3370(2) 0.42882(17) 0.00296(13) 0.0245(5) Uani d . 1
H H8 0.3727 0.4482 -0.0408 0.029 Uiso calc R 1
C C9 0.2061(2) 0.44013(17) -0.00133(14) 0.0260(5) Uani d . 1
H H9 0.1523 0.4681 -0.0479 0.031 Uiso calc R 1
C C10 0.1527(2) 0.41098(18) 0.06188(15) 0.0281(6) Uani d . 1
H H10 0.0627 0.4188 0.0584 0.034 Uiso calc R 1
C C11 0.2304(2) 0.37063(17) 0.12982(14) 0.0242(5) Uani d . 1
H H11 0.1938 0.3500 0.1729 0.029 Uiso calc R 1
C C12 0.7417(2) 0.16057(17) 0.27859(13) 0.0207(5) Uani d . 1
C C13 0.7277(2) 0.07825(18) 0.22708(15) 0.0268(5) Uani d . 1
H H13 0.6450 0.0621 0.1954 0.032 Uiso calc R 1
C C14 0.8336(2) 0.01974(19) 0.22177(16) 0.0324(6) Uani d . 1
H H14 0.8229 -0.0366 0.1866 0.039 Uiso calc R 1
C C15 0.9547(2) 0.04247(18) 0.26704(15) 0.0305(6) Uani d . 1
H H15 1.0270 0.0019 0.2633 0.037 Uiso calc R 1
C C16 0.9694(2) 0.12461(19) 0.31768(15) 0.0298(6) Uani d . 1
H H16 1.0528 0.1412 0.3483 0.036 Uiso calc R 1
C C17 0.8643(2) 0.18334(19) 0.32446(14) 0.0271(5) Uani d . 1
H H17 0.8755 0.2391 0.3603 0.033 Uiso calc R 1
C C18 0.6405(2) 0.18787(17) 0.42883(13) 0.0213(5) Uani d . 1
H H18A 0.6771 0.1228 0.4156 0.026 Uiso calc R 1
H H18B 0.5698 0.1715 0.4558 0.026 Uiso calc R 1
C C19 0.7452(2) 0.24305(17) 0.48847(13) 0.0213(5) Uani d . 1
C C20 0.7977(2) 0.33477(18) 0.47235(15) 0.0278(5) Uani d . 1
H H20 0.7641 0.3688 0.4235 0.033 Uiso calc R 1
C C21 0.8997(2) 0.3768(2) 0.52801(17) 0.0366(6) Uani d . 1
H H21 0.9354 0.4395 0.5166 0.044 Uiso calc R 1
C C22 0.9499(2) 0.3289(2) 0.59937(16) 0.0376(7) Uani d . 1
H H22 1.0217 0.3571 0.6359 0.045 Uiso calc R 1
C C23 0.8946(2) 0.2396(2) 0.61708(15) 0.0344(6) Uani d . 1
H H23 0.9263 0.2073 0.6669 0.041 Uiso calc R 1
C C24 0.7929(2) 0.19681(18) 0.56234(13) 0.0249(5) Uani d . 1
H H24 0.7552 0.1355 0.5751 0.030 Uiso calc R 1
C C25 0.3994(2) 0.31854(16) 0.40788(13) 0.0207(5) Uani d . 1
C C26 0.4613(2) 0.36439(17) 0.47898(14) 0.0247(5) Uani d . 1
H H26 0.5509 0.3796 0.4884 0.030 Uiso calc R 1
C C27 0.3916(2) 0.38770(18) 0.53592(14) 0.0284(5) Uani d . 1
H H27 0.4333 0.4201 0.5841 0.034 Uiso calc R 1
C C28 0.2617(2) 0.36415(18) 0.52307(14) 0.0277(6) Uani d . 1
H H28 0.2147 0.3797 0.5626 0.033 Uiso calc R 1
C C29 0.2000(2) 0.31797(18) 0.45261(15) 0.0278(5) Uani d . 1
H H29 0.1109 0.3017 0.4440 0.033 Uiso calc R 1
C C30 0.2680(2) 0.29533(17) 0.39466(14) 0.0239(5) Uani d . 1
H H30 0.2253 0.2642 0.3462 0.029 Uiso calc R 1
B B1 0.6920(3) 0.5292(2) 0.25495(17) 0.0271(6) Uani d . 1

loop_
_atom_site_aniso_label
_atom_site_aniso_U_11
_atom_site_aniso_U_22
_atom_site_aniso_U_33
_atom_site_aniso_U_12
_atom_site_aniso_U_13
_atom_site_aniso_U_23
F1 0.0457(10) 0.0742(13) 0.1045(17) -0.0265(9) 0.0432(11) -0.0448(12)
F2 0.0666(12) 0.0319(9) 0.0727(13) -0.0064(8) 0.0231(10) -0.0016(8)
F3 0.0723(12) 0.0718(13) 0.0360(10) -0.0067(10) 0.0199(9) -0.0175(9)
F4 0.0644(12) 0.0754(13) 0.0489(11) 0.0126(10) 0.0083(9) 0.0235(10)
O1 0.0210(8) 0.0222(8) 0.0177(8) 0.0011(6) 0.0051(6) 0.0023(6)
C1 0.0221(11) 0.0188(11) 0.0171(11) -0.0036(9) 0.0061(9) -0.0006(9)
C2 0.0204(11) 0.0231(11) 0.0180(11) 0.0003(9) 0.0065(9) 0.0015(9)
C3 0.0183(11) 0.0196(11) 0.0224(12) -0.0035(9) 0.0048(9) 0.0017(9)
C4 0.0196(11) 0.0191(11) 0.0186(11) -0.0028(9) 0.0030(9) 0.0028(9)
C5 0.0229(11) 0.0174(11) 0.0178(11) -0.0026(9) 0.0035(9) 0.0038(9)
C6 0.0210(11) 0.0173(11) 0.0168(11) 0.0012(9) 0.0021(9) -0.0022(9)
C7 0.0223(11) 0.0205(11) 0.0217(12) 0.0008(9) 0.0042(10) -0.0008(9)
C8 0.0332(13) 0.0218(12) 0.0180(12) -0.0020(10) 0.0046(10) -0.0011(9)
C9 0.0310(13) 0.0194(11) 0.0217(12) 0.0014(10) -0.0071(10) -0.0012(9)
C10 0.0199(11) 0.0271(13) 0.0349(14) 0.0039(10) 0.0012(11) -0.0013(11)
C11 0.0217(11) 0.0269(12) 0.0242(13) 0.0025(10) 0.0055(10) -0.0008(10)
C12 0.0207(11) 0.0239(12) 0.0186(11) -0.0003(9) 0.0066(9) 0.0058(9)
C13 0.0216(11) 0.0277(13) 0.0314(13) -0.0040(10) 0.0064(10) -0.0005(10)
C14 0.0325(14) 0.0236(12) 0.0440(16) 0.0005(10) 0.0150(12) -0.0025(11)
C15 0.0262(13) 0.0280(13) 0.0415(15) 0.0067(10) 0.0167(11) 0.0132(11)
C16 0.0207(12) 0.0403(15) 0.0281(13) 0.0013(11) 0.0046(10) 0.0096(11)
C17 0.0250(12) 0.0340(13) 0.0220(12) 0.0013(10) 0.0044(10) 0.0009(10)
C18 0.0211(11) 0.0238(11) 0.0195(12) -0.0002(9) 0.0055(9) 0.0038(9)
C19 0.0197(11) 0.0253(12) 0.0200(12) 0.0033(9) 0.0066(9) -0.0013(9)
C20 0.0268(12) 0.0302(13) 0.0285(13) -0.0028(10) 0.0104(11) -0.0017(11)
C21 0.0319(14) 0.0358(15) 0.0476(17) -0.0100(11) 0.0205(13) -0.0147(13)
C22 0.0247(13) 0.0554(18) 0.0333(15) -0.0026(12) 0.0080(11) -0.0216(13)
C23 0.0291(13) 0.0493(16) 0.0233(13) 0.0099(12) 0.0024(11) -0.0080(12)
C24 0.0264(12) 0.0281(12) 0.0207(12) 0.0063(10) 0.0065(10) -0.0008(10)
C25 0.0241(11) 0.0189(11) 0.0204(12) 0.0032(9) 0.0077(9) 0.0043(9)
C26 0.0250(12) 0.0252(12) 0.0239(13) 0.0013(10) 0.0052(10) 0.0016(10)
C27 0.0354(14) 0.0281(13) 0.0214(12) 0.0036(11) 0.0055(11) -0.0022(10)
C28 0.0337(13) 0.0281(13) 0.0257(13) 0.0072(10) 0.0158(11) 0.0035(10)
C29 0.0248(12) 0.0268(13) 0.0342(14) 0.0019(10) 0.0115(11) 0.0035(11)
C30 0.0253(12) 0.0234(12) 0.0234(12) 0.0012(9) 0.0061(10) 0.0009(10)
B1 0.0270(14) 0.0263(14) 0.0298(15) 0.0001(11) 0.0099(12) -0.0016(12)

loop_
_atom_type_symbol
_atom_type_description
_atom_type_scat_dispersion_real
_atom_type_scat_dispersion_imag
_atom_type_scat_source
C C 0.0033 0.0016 'International Tables Vol C Tables 4.2.6.8 and 6.1.1.4'
H H 0.0000 0.0000 'International Tables Vol C Tables 4.2.6.8 and 6.1.1.4'
B B 0.0013 0.0007 'International Tables Vol C Tables 4.2.6.8 and 6.1.1.4'
F F 0.0171 0.0103 'International Tables Vol C Tables 4.2.6.8 and 6.1.1.4'
O O 0.0106 0.0060 'International Tables Vol C Tables 4.2.6.8 and 6.1.1.4'

loop_
_geom_angle_atom_site_label_1
_geom_angle_atom_site_label_2
_geom_angle_atom_site_label_3
_geom_angle
_geom_angle_publ_flag
C1 O1 C5 122.38(17) y
O1 C1 C2 119.2(2) ?
O1 C1 C6 114.02(18) ?
C2 C1 C6 126.7(2) ?
C1 C2 C3 120.7(2) ?
C1 C2 H2 119.6 ?
C3 C2 H2 119.6 ?
C2 C3 C4 119.20(19) ?
C2 C3 C12 117.49(19) ?
C4 C3 C12 123.20(19) ?
C5 C4 C3 117.36(19) ?
C5 C4 C18 119.88(19) ?
C3 C4 C18 122.05(19) ?
O1 C5 C4 121.08(19) ?
O1 C5 C25 111.18(18) ?
C4 C5 C25 127.68(19) ?
C11 C6 C7 119.9(2) ?
C11 C6 C1 120.9(2) ?
C7 C6 C1 119.14(19) ?
C8 C7 C6 119.8(2) ?
C8 C7 H7 120.1 ?
C6 C7 H7 120.1 ?
C9 C8 C7 119.8(2) ?
C9 C8 H8 120.1 ?
C7 C8 H8 120.1 ?
C8 C9 C10 120.6(2) ?
C8 C9 H9 119.7 ?
C10 C9 H9 119.7 ?
C11 C10 C9 120.0(2) ?
C11 C10 H10 120.0 ?
C9 C10 H10 120.0 ?
C6 C11 C10 119.9(2) ?
C6 C11 H11 120.1 ?
C10 C11 H11 120.1 ?
C13 C12 C17 118.9(2) ?
C13 C12 C3 119.3(2) ?
C17 C12 C3 121.7(2) ?
C12 C13 C14 120.3(2) ?
C12 C13 H13 119.8 ?
C14 C13 H13 119.8 ?
C15 C14 C13 120.7(2) ?
C15 C14 H14 119.7 ?
C13 C14 H14 119.7 ?
C14 C15 C16 119.3(2) ?
C14 C15 H15 120.4 ?
C16 C15 H15 120.4 ?
C17 C16 C15 120.9(2) ?
C17 C16 H16 119.6 ?
C15 C16 H16 119.6 ?
C16 C17 C12 119.9(2) ?
C16 C17 H17 120.0 ?
C12 C17 H17 120.0 ?
C4 C18 C19 117.97(18) ?
C4 C18 H18A 107.8 ?
C19 C18 H18A 107.8 ?
C4 C18 H18B 107.8 ?
C19 C18 H18B 107.8 ?
H18A C18 H18B 107.2 ?
C24 C19 C20 118.8(2) ?
C24 C19 C18 117.8(2) ?
C20 C19 C18 123.3(2) ?
C19 C20 C21 119.8(2) ?
C19 C20 H20 120.1 ?
C21 C20 H20 120.1 ?
C22 C21 C20 121.2(2) ?
C22 C21 H21 119.4 ?
C20 C21 H21 119.4 ?
C21 C22 C23 119.2(2) ?
C21 C22 H22 120.4 ?
C23 C22 H22 120.4 ?
C22 C23 C24 120.2(2) ?
C22 C23 H23 119.9 ?
C24 C23 H23 119.9 ?
C19 C24 C23 120.6(2) ?
C19 C24 H24 119.7 ?
C23 C24 H24 119.7 ?
C30 C25 C26 119.9(2) ?
C30 C25 C5 118.7(2) ?
C26 C25 C5 121.4(2) ?
C27 C26 C25 119.7(2) ?
C27 C26 H26 120.2 ?
C25 C26 H26 120.2 ?
C26 C27 C28 120.4(2) ?
C26 C27 H27 119.8 ?
C28 C27 H27 119.8 ?
C29 C28 C27 120.0(2) ?
C29 C28 H28 120.0 ?
C27 C28 H28 120.0 ?
C28 C29 C30 120.3(2) ?
C28 C29 H29 119.9 ?
C30 C29 H29 119.9 ?
C25 C30 C29 119.7(2) ?
C25 C30 H30 120.1 ?
C29 C30 H30 120.1 ?
F1 B1 F3 113.1(2) ?
F1 B1 F2 111.4(2) ?
F3 B1 F2 111.5(2) ?
F1 B1 F4 106.8(2) ?
F3 B1 F4 107.5(2) ?
F2 B1 F4 106.2(2) ?

loop_
_geom_bond_atom_site_label_1
_geom_bond_atom_site_label_2
_geom_bond_distance
_geom_bond_publ_flag
F1 B1 1.373(3) ?
F2 B1 1.378(3) ?
F3 B1 1.366(3) ?
F4 B1 1.392(3) ?
O1 C1 1.341(3) y
O1 C5 1.350(3) y
C1 C2 1.361(3) y
C1 C6 1.461(3) ?
C2 C3 1.397(3) y
C2 H2 0.9500 ?
C3 C4 1.414(3) y
C3 C12 1.488(3) ?
C4 C5 1.381(3) y
C4 C18 1.509(3) ?
C5 C25 1.476(3) ?
C6 C11 1.391(3) ?
C6 C7 1.397(3) ?
C7 C8 1.382(3) ?
C7 H7 0.9500 ?
C8 C9 1.384(3) ?
C8 H8 0.9500 ?
C9 C10 1.387(3) ?
C9 H9 0.9500 ?
C10 C11 1.380(3) ?
C10 H10 0.9500 ?
C11 H11 0.9500 ?
C12 C13 1.389(3) ?
C12 C17 1.397(3) ?
C13 C14 1.384(3) ?
C13 H13 0.9500 ?
C14 C15 1.381(4) ?
C14 H14 0.9500 ?
C15 C16 1.378(4) ?
C15 H15 0.9500 ?
C16 C17 1.385(3) ?
C16 H16 0.9500 ?
C17 H17 0.9500 ?
C18 C19 1.521(3) ?
C18 H18A 0.9900 ?
C18 H18B 0.9900 ?
C19 C24 1.400(3) ?
C19 C20 1.386(3) ?
C20 C21 1.392(4) ?
C20 H20 0.9500 ?
C21 C22 1.378(4) ?
C21 H21 0.9500 ?
C22 C23 1.382(4) ?
C22 H22 0.9500 ?
C23 C24 1.386(3) ?
C23 H23 0.9500 ?
C24 H24 0.9500 ?
C25 C30 1.398(3) ?
C25 C26 1.392(3) ?
C26 C27 1.387(3) ?
C26 H26 0.9500 ?
C27 C28 1.383(3) ?
C27 H27 0.9500 ?
C28 C29 1.385(3) ?
C28 H28 0.9500 ?
C29 C30 1.386(3) ?
C29 H29 0.9500 ?
C30 H30 0.9500 ?
